data_2311608
loop_
_publ_author_name
'Pourayoubi, Mehrdad'
'Karimi Ahmadabad, Fatemeh'
'Eshtiagh-Hosseini, Hossein'
'Ku\<cer\'akov\'a, Monika'
'Eigner, V\'aclav'
'Du\<sek, Michal'

_publ_section_title
;
 New rac-XP(O)(OC6H5)(NHC6H4-p-CH3) [X = N(CH3)(cyclo-C6H11) and NH(C3H5)]
 and rac-(C6H5CH2NH)P(O)(OC6H5)(NH-cyclo-C6H11) mixed-amide phosphinates.
;
_journal_coeditor_code LG3117
_journal_issue 'Pt 10'
_journal_name_full 'Acta crystallographica. Section C, Crystal structure communications'
_journal_page_first 1181
_journal_page_last 1185
_journal_paper_doi 10.1107/S010827011302341X
_journal_volume 69
_journal_year 2013
_chemical_formula_iupac 'C20 H27 N2 O2 P1'
_chemical_formula_moiety 'C20 H27 N2 O2 P1'
_chemical_formula_sum 'C20 H27 N2 O2 P'
_chemical_formula_weight 358.4
_chemical_name_systematic
;
<i>rac</i>-Phenyl
(<i>N</i>-methylcyclohexylamido)(<i>p</i>-tolylamido)phosphinate
;
_space_group_IT_number 14
_space_group_name_Hall '-P 2ybc'
_space_group_name_H-M_alt 'P 1 21/c 1'
_symmetry_cell_setting monoclinic
_symmetry_space_group_name_Hall '-P 2ybc'
_symmetry_space_group_name_H-M 'P 1 21/c 1'
_cell_angle_alpha 90
_cell_angle_beta 99.484(4)
_cell_angle_gamma 90
_cell_formula_units_Z 4
_cell_length_a 12.9137(6)
_cell_length_b 14.6324(4)
_cell_length_c 10.3114(4)
_cell_measurement_reflns_used 6300
_cell_measurement_temperature 120
_cell_measurement_theta_max 66.8
_cell_measurement_theta_min 4.58
_cell_volume 1921.79(13)
_computing_cell_refinement 'CrysAlis PRO (Agilent, 2013)'
_computing_data_collection 'CrysAlis PRO (Agilent, 2013)'
_computing_data_reduction 'CrysAlis PRO (Agilent, 2013)'
_computing_molecular_graphics 'DIAMOND (Brandenburg & Putz, 2005)'
_computing_publication_material 'JANA2006 (Pet\<r\'i\<cek <i>et al.</i>, 2006)'
_computing_structure_refinement 'JANA2006 (Pet\<r\'i\<cek <i>et al.</i>, 2006)'
_computing_structure_solution 'Superflip (Palatinus & Chapuis, 2007)'
_diffrn_ambient_temperature 120
_diffrn_detector_area_resol_mean 10.3784
_diffrn_measured_fraction_theta_full 1
_diffrn_measured_fraction_theta_max 1
_diffrn_measurement_device 'four-cycle diffractometer'
_diffrn_measurement_device_type 'Agilent Xcalibur Gemini Ultra diffractometer with Atlas detector'
_diffrn_measurement_method \w
_diffrn_radiation_monochromator mirror
_diffrn_radiation_source 'Enhance Ultra (Cu) X-ray Source'
_diffrn_radiation_type 'Cu K\a'
_diffrn_radiation_wavelength 1.5418
_diffrn_reflns_av_R_equivalents 0.0305
_diffrn_reflns_av_sigmaI/netI 0.0246
_diffrn_reflns_limit_h_max 15
_diffrn_reflns_limit_h_min -14
_diffrn_reflns_limit_k_max 16
_diffrn_reflns_limit_k_min -17
_diffrn_reflns_limit_l_max 11
_diffrn_reflns_limit_l_min -12
_diffrn_reflns_number 11561
_diffrn_reflns_theta_full 67
_diffrn_reflns_theta_max 67
_diffrn_reflns_theta_min 3.47
_exptl_absorpt_coefficient_mu 1.386
_exptl_absorpt_correction_T_max 0.877
_exptl_absorpt_correction_T_min 0.706
_exptl_absorpt_correction_type analytical
_exptl_absorpt_process_details
;
[CrysAlis PRO (Agilent, 2013); using a multifaceted crystal model based
on
expressions derived by Clark & Reid (1995)]
;
_exptl_crystal_colour colourless
_exptl_crystal_density_diffrn 1.2384
_exptl_crystal_description prism
_exptl_crystal_F_000 768
_exptl_crystal_size_max 0.438
_exptl_crystal_size_mid 0.223
_exptl_crystal_size_min 0.121
_refine_diff_density_max 0.55
_refine_diff_density_min -0.37
_refine_ls_extinction_method none
_refine_ls_goodness_of_fit_ref 1.75
_refine_ls_hydrogen_treatment mixed
_refine_ls_number_constraints 105
_refine_ls_number_parameters 229
_refine_ls_number_reflns 3420
_refine_ls_number_restraints 0
_refine_ls_R_factor_all 0.0476
_refine_ls_R_factor_gt 0.0401
_refine_ls_shift/su_max 0.0128
_refine_ls_shift/su_mean 0.0006
_refine_ls_structure_factor_coef Fsqd
_refine_ls_weighting_details 'w = 1/(\s^2^(I)+0.0016I^2^)'
_refine_ls_weighting_scheme sigma
_refine_ls_wR_factor_gt 0.1063
_refine_ls_wR_factor_ref 0.1109
_reflns_number_gt 2928
_reflns_number_total 3420
_reflns_threshold_expression I>3\s(I)
_cod_data_source_file lg3117sup1.cif
_cod_data_source_block I
_cod_original_sg_symbol_Hall '-P 2ycb'
_cod_original_sg_symbol_H-M 'P 21/c'
_cod_original_formula_sum 'C20 H27 N2 O2 P1'
_cod_database_code 2311608

loop_
_symmetry_equiv_pos_site_id
_symmetry_equiv_pos_as_xyz
1 x,y,z
2 -x,y+1/2,-z+1/2
3 -x,-y,-z
4 x,-y+1/2,z+1/2

loop_
_atom_site_type_symbol
_atom_site_label
_atom_site_fract_x
_atom_site_fract_y
_atom_site_fract_z
_atom_site_U_iso_or_equiv
_atom_site_adp_type
_atom_site_calc_flag
_atom_site_occupancy
P P1 0.92505(3) 0.22177(3) 0.12180(4) 0.02155(14) Uani d 1
N N1 1.01936(11) 0.22570(10) 0.03315(15) 0.0251(4) Uani d 1
C C2 1.12027(13) 0.19066(11) 0.06727(16) 0.0233(5) Uani d 1
C C3 1.18909(13) 0.19806(11) -0.02420(17) 0.0258(5) Uani d 1
C C4 1.29106(13) 0.16683(12) 0.00592(18) 0.0294(5) Uani d 1
C C5 1.32966(14) 0.12681(13) 0.1265(2) 0.0323(5) Uani d 1
C C6 1.26075(14) 0.11880(13) 0.21662(18) 0.0319(6) Uani d 1
C C7 1.15761(13) 0.14976(12) 0.18874(17) 0.0281(5) Uani d 1
C C8 1.44047(16) 0.09078(16) 0.1563(2) 0.0454(7) Uani d 1
O O9 0.84656(9) 0.28686(8) 0.02516(12) 0.0288(4) Uani d 1
C C10 0.74259(13) 0.29973(12) 0.03959(17) 0.0279(5) Uani d 1
C C11 0.66557(16) 0.26084(13) -0.0524(2) 0.0364(6) Uani d 1
C C12 0.56139(17) 0.27827(15) -0.0460(3) 0.0486(8) Uani d 1
C C13 0.53456(18) 0.33402(18) 0.0503(3) 0.0544(8) Uani d 1
C C14 0.6125(2) 0.37254(18) 0.1414(2) 0.0540(8) Uani d 1
C C15 0.71737(17) 0.35658(15) 0.1363(2) 0.0402(6) Uani d 1
O O16 0.95110(10) 0.25560(8) 0.25732(12) 0.0283(4) Uani d 1
N N17 0.87575(11) 0.11905(9) 0.11646(14) 0.0253(4) Uani d 1
C C18 0.83979(12) 0.07626(11) 0.23119(16) 0.0234(5) Uani d 1
C C19 0.91248(13) -0.00213(12) 0.28778(18) 0.0290(5) Uani d 1
C C20 0.87503(14) -0.04334(13) 0.40807(19) 0.0321(5) Uani d 1
C C21 0.76305(14) -0.07870(12) 0.37201(18) 0.0301(5) Uani d 1
C C22 0.68872(13) -0.00268(12) 0.31399(19) 0.0302(5) Uani d 1
C C23 0.72622(13) 0.04343(12) 0.19689(18) 0.0275(5) Uani d 1
C C24 0.86069(16) 0.06812(13) -0.00773(18) 0.0331(6) Uani d 1
H H1C3 1.165023 0.225126 -0.108593 0.031 Uiso d 1
H H1C4 1.336682 0.172925 -0.058271 0.0353 Uiso d 1
H H1C6 1.285182 0.0911 0.300471 0.0383 Uiso d 1
H H1C7 1.112005 0.143072 0.252838 0.0337 Uiso d 1
H H1C8 1.458208 0.078111 0.248684 0.0681 Uiso d 1
H H2C8 1.445749 0.035652 0.10738 0.0681 Uiso d 1
H H3C8 1.487992 0.135657 0.13198 0.0681 Uiso d 1
H H1C11 0.68413 0.222092 -0.120092 0.0437 Uiso d 1
H H1C12 0.507325 0.251167 -0.109353 0.0583 Uiso d 1
H H1C13 0.462061 0.346108 0.05414 0.0653 Uiso d 1
H H1C14 0.593701 0.410961 0.209344 0.0648 Uiso d 1
H H1C15 0.771418 0.384522 0.198816 0.0483 Uiso d 1
H H1C18 0.842586 0.122356 0.297929 0.028 Uiso d 1
H H1C19 0.912802 -0.04852 0.222015 0.0348 Uiso d 1
H H2C19 0.982692 0.020613 0.312445 0.0348 Uiso d 1
H H1C20 0.920598 -0.092723 0.441723 0.0385 Uiso d 1
H H2C20 0.877759 0.002341 0.475379 0.0385 Uiso d 1
H H1C21 0.740111 -0.102893 0.449046 0.0361 Uiso d 1
H H2C21 0.761251 -0.127409 0.309316 0.0361 Uiso d 1
H H1C22 0.683221 0.042115 0.380535 0.0363 Uiso d 1
H H2C22 0.619749 -0.027462 0.286591 0.0363 Uiso d 1
H H1C23 0.720209 0.001297 0.124666 0.033 Uiso d 1
H H2C23 0.68146 0.094393 0.16815 0.033 Uiso d 1
H H1C24 0.901843 0.095599 -0.066782 0.0496 Uiso d 1
H H2C24 0.882516 0.005905 0.008876 0.0496 Uiso d 1
H H3C24 0.78784 0.069513 -0.046572 0.0496 Uiso d 1
H H1N1 1.0030(17) 0.2382(15) -0.050(3) 0.0301 Uiso d 1

loop_
_atom_site_aniso_label
_atom_site_aniso_U_11
_atom_site_aniso_U_22
_atom_site_aniso_U_33
_atom_site_aniso_U_12
_atom_site_aniso_U_13
_atom_site_aniso_U_23
_atom_site_aniso_type_symbol
P1 0.0277(2) 0.0199(2) 0.0169(2) -0.00163(14) 0.00304(16) -0.00052(15) P
N1 0.0290(7) 0.0292(8) 0.0172(7) -0.0022(5) 0.0043(6) 0.0014(6) N
C2 0.0295(8) 0.0187(8) 0.0213(8) -0.0053(6) 0.0034(6) -0.0037(7) C
C3 0.0301(8) 0.0217(8) 0.0257(8) -0.0036(6) 0.0043(6) -0.0009(7) C
C4 0.0300(8) 0.0249(8) 0.0332(9) -0.0046(6) 0.0052(7) -0.0038(7) C
C5 0.0278(8) 0.0279(9) 0.0390(10) 0.0001(7) -0.0011(7) -0.0063(8) C
C6 0.0357(9) 0.0301(10) 0.0273(9) 0.0017(7) -0.0024(7) -0.0014(8) C
C7 0.0327(9) 0.0271(9) 0.0243(8) -0.0028(7) 0.0040(7) -0.0040(7) C
C8 0.0333(10) 0.0488(12) 0.0529(13) 0.0081(9) 0.0035(9) 0.0033(11) C
O9 0.0332(6) 0.0290(6) 0.0250(6) 0.0053(5) 0.0075(5) 0.0062(5) O
C10 0.0331(9) 0.0254(8) 0.0262(9) 0.0064(7) 0.0083(7) 0.0082(7) C
C11 0.0443(10) 0.0258(9) 0.0378(11) -0.0005(7) 0.0032(8) 0.0012(8) C
C12 0.0363(10) 0.0438(12) 0.0633(15) -0.0010(8) 0.0011(10) 0.0136(11) C
C13 0.0422(12) 0.0622(15) 0.0616(15) 0.0167(10) 0.0167(11) 0.0245(13) C
C14 0.0635(15) 0.0612(15) 0.0428(12) 0.0317(12) 0.0253(11) 0.0101(11) C
C15 0.0543(12) 0.0389(11) 0.0276(10) 0.0125(9) 0.0071(9) 0.0007(8) C
O16 0.0400(7) 0.0257(6) 0.0194(6) -0.0066(5) 0.0052(5) -0.0023(5) O
N17 0.0354(7) 0.0216(7) 0.0188(7) -0.0048(5) 0.0040(5) -0.0025(6) N
C18 0.0304(8) 0.0189(8) 0.0205(8) -0.0018(6) 0.0034(6) -0.0011(7) C
C19 0.0278(8) 0.0279(9) 0.0300(9) 0.0003(6) 0.0011(7) 0.0045(7) C
C20 0.0364(9) 0.0280(9) 0.0298(9) 0.0004(7) -0.0004(7) 0.0067(8) C
C21 0.0387(9) 0.0223(8) 0.0298(9) -0.0019(7) 0.0071(7) 0.0043(7) C
C22 0.0305(9) 0.0259(9) 0.0348(10) -0.0011(7) 0.0071(7) 0.0006(8) C
C23 0.0289(8) 0.0235(8) 0.0287(9) 0.0023(6) 0.0004(7) 0.0024(7) C
C24 0.0501(11) 0.0268(9) 0.0226(9) -0.0066(7) 0.0070(7) -0.0068(7) C

loop_
_atom_type_symbol
_atom_type_scat_dispersion_real
_atom_type_scat_dispersion_imag
_atom_type_scat_source
C 0.0181 0.0091 'International Tables Vol C tables 4.2.6.8 and 6.1.1.1'
H 0.0000 0.0000 'International Tables Vol C tables 4.2.6.8 and 6.1.1.1'
N 0.0311 0.0180 'International Tables Vol C tables 4.2.6.8 and 6.1.1.1'
O 0.0492 0.0322 'International Tables Vol C tables 4.2.6.8 and 6.1.1.1'
P 0.2955 0.4335 'International Tables Vol C tables 4.2.6.8 and 6.1.1.1'

loop_
_geom_angle_atom_site_label_1
_geom_angle_atom_site_label_2
_geom_angle_atom_site_label_3
_geom_angle
N1 P1 O9 94.80(7)
N1 P1 O16 116.36(7)
N1 P1 N17 109.59(8)
O9 P1 O16 114.31(7)
O9 P1 N17 108.78(7)
O16 P1 N17 111.71(7)
P1 N1 C2 126.67(12)
P1 N1 H1N1 118.5(15)
C2 N1 H1N1 113.1(15)
N1 C2 C3 118.21(14)
N1 C2 C7 123.65(16)
C3 C2 C7 118.13(15)
C2 C3 C4 120.66(16)
C2 C3 H1C3 119.67
C4 C3 H1C3 119.67
C3 C4 C5 121.94(18)
C3 C4 H1C4 119.03
C5 C4 H1C4 119.03
C4 C5 C6 117.23(16)
C4 C5 C8 121.21(19)
C6 C5 C8 121.53(18)
C5 C6 C7 121.97(17)
C5 C6 H1C6 119.01
C7 C6 H1C6 119.01
C2 C7 C6 120.06(17)
C2 C7 H1C7 119.97
C6 C7 H1C7 119.97
C5 C8 H1C8 109.47
C5 C8 H2C8 109.47
C5 C8 H3C8 109.47
H1C8 C8 H2C8 109.47
H1C8 C8 H3C8 109.47
H2C8 C8 H3C8 109.47
O9 C10 C11 118.11(17)
O9 C10 C15 120.51(16)
C11 C10 C15 121.13(18)
C10 C11 C12 119.2(2)
C10 C11 H1C11 120.38
C12 C11 H1C11 120.38
C11 C12 C13 120.5(2)
C11 C12 H1C12 119.73
C13 C12 H1C12 119.73
C12 C13 C14 119.5(2)
C12 C13 H1C13 120.24
C14 C13 H1C13 120.24
C13 C14 C15 120.9(2)
C13 C14 H1C14 119.53
C15 C14 H1C14 119.54
C10 C15 C14 118.61(19)
C10 C15 H1C15 120.7
C14 C15 H1C15 120.7
P1 N17 C18 122.39(11)
P1 N17 C24 119.54(12)
C18 N17 C24 117.99(13)
N17 C18 C19 111.55(14)
N17 C18 C23 111.32(13)
N17 C18 H1C18 107.23
C19 C18 C23 110.88(13)
C19 C18 H1C18 107.7
C23 C18 H1C18 107.95
C18 C19 C20 110.36(15)
C18 C19 H1C19 109.47
C18 C19 H2C19 109.47
C20 C19 H1C19 109.47
C20 C19 H2C19 109.47
H1C19 C19 H2C19 108.57
C19 C20 C21 110.53(14)
C19 C20 H1C20 109.47
C19 C20 H2C20 109.47
C21 C20 H1C20 109.47
C21 C20 H2C20 109.47
H1C20 C20 H2C20 108.39
C20 C21 C22 111.03(15)
C20 C21 H1C21 109.47
C20 C21 H2C21 109.47
C22 C21 H1C21 109.47
C22 C21 H2C21 109.47
H1C21 C21 H2C21 107.87
C21 C22 C23 111.75(15)
C21 C22 H1C22 109.47
C21 C22 H2C22 109.47
C23 C22 H1C22 109.47
C23 C22 H2C22 109.47
H1C22 C22 H2C22 107.1
C18 C23 C22 111.87(14)
C18 C23 H1C23 109.47
C18 C23 H2C23 109.47
C22 C23 H1C23 109.47
C22 C23 H2C23 109.47
H1C23 C23 H2C23 106.96
N17 C24 H1C24 109.47
N17 C24 H2C24 109.47
N17 C24 H3C24 109.47
H1C24 C24 H2C24 109.47
H1C24 C24 H3C24 109.47
H2C24 C24 H3C24 109.47

loop_
_geom_bond_atom_site_label_1
_geom_bond_atom_site_label_2
_geom_bond_distance
P1 N1 1.6398(16)
P1 O9 1.6106(13)
P1 O16 1.4683(12)
P1 N17 1.6297(14)
N1 C2 1.391(2)
N1 H1N1 0.87(3)
C2 C3 1.403(3)
C2 C7 1.400(2)
C3 C4 1.380(2)
C3 H1C3 0.96
C4 C5 1.390(3)
C4 H1C4 0.96
C5 C6 1.394(3)
C5 C8 1.508(3)
C6 C7 1.391(2)
C6 H1C6 0.96
C7 H1C7 0.96
C8 H1C8 0.96
C8 H2C8 0.96
C8 H3C8 0.96
O9 C10 1.388(2)
C10 C11 1.379(3)
C10 C15 1.378(3)
C11 C12 1.381(3)
C11 H1C11 0.96
C12 C13 1.373(4)
C12 H1C12 0.96
C13 C14 1.379(3)
C13 H1C13 0.96
C14 C15 1.384(3)
C14 H1C14 0.96
C15 H1C15 0.96
N17 C18 1.479(2)
N17 C24 1.467(2)
C18 C19 1.535(2)
C18 C23 1.528(2)
C18 H1C18 0.96
C19 C20 1.528(3)
C19 H1C19 0.96
C19 H2C19 0.96
C20 C21 1.523(2)
C20 H1C20 0.96
C20 H2C20 0.96
C21 C22 1.526(2)
C21 H1C21 0.96
C21 H2C21 0.96
C22 C23 1.530(3)
C22 H1C22 0.96
C22 H2C22 0.96
C23 H1C23 0.96
C23 H2C23 0.96
C24 H1C24 0.96
C24 H2C24 0.96
C24 H3C24 0.96

loop_
_geom_hbond_atom_site_label_D
_geom_hbond_atom_site_label_H
_geom_hbond_atom_site_label_A
_geom_hbond_site_symmetry_A
_geom_hbond_distance_DH
_geom_hbond_distance_HA
_geom_hbond_distance_DA
_geom_hbond_angle_DHA
_geom_hbond_publ_flag
N1 H1N1 O16 4_554 0.87(3) 1.99(3) 2.8487(19) 169(2) yes
